data_4519202
loop_
_publ_author_name
'Aykanat, Aylin'
'Jones, Christopher G.'
'Cline, Evan'
'Stolz, Robert M.'
'Meng, Zheng'
'Nelson, Hosea M.'
'Mirica, Katherine A.'

_publ_section_title
;
 Conductive Stimuli-Responsive Coordination Network Linked with Bismuth
 for Chemiresistive Gas Sensing.
;
_journal_issue 50
_journal_name_full 'ACS applied materials &amp; interfaces'
_journal_page_first 60306
_journal_page_last 60318
_journal_paper_doi 10.1021/acsami.1c14453
_journal_volume 13
_journal_year 2021
_chemical_formula_moiety 'C36 H14 Bi2 O13'
_chemical_formula_sum 'C36 H14 Bi2 O13'
_chemical_formula_weight 1072.43
_space_group_crystal_system monoclinic
_space_group_IT_number 14
_space_group_name_Hall '-P 2ybc'
_space_group_name_H-M_alt 'P 1 21/c 1'
_atom_sites_solution_hydrogens mixed
_audit_creation_method SHELXL-2018/3
_cell_angle_alpha 90
_cell_angle_beta 98.06(7)
_cell_angle_gamma 90
_cell_formula_units_Z 4
_cell_length_a 16.490(6)
_cell_length_b 7.840(11)
_cell_length_c 20.95(6)
_cell_measurement_reflns_used 1333
_cell_measurement_temperature 100(2)
_cell_measurement_theta_max 0.718
_cell_measurement_theta_min 0.088
_cell_volume 2682(9)
_computing_cell_refinement 'XSCALE XDS'
_computing_data_collection Ceta-D
_computing_data_reduction XDSCONV
_computing_molecular_graphics Shelxle
_computing_structure_refinement 'SHELXL-2018/3 (Sheldrick, 2018)'
_computing_structure_solution 'SHELXT 2018/2 (Sheldrick, 2018)'
_diffrn_ambient_temperature 100(2)
_diffrn_measured_fraction_theta_full 0.722
_diffrn_measured_fraction_theta_max 0.722
_diffrn_measurement_device_type 'Talos F200C'
_diffrn_measurement_method 'continuous rotation'
_diffrn_radiation_type '200 KeV electrons'
_diffrn_radiation_wavelength 0.02508
_diffrn_reflns_av_R_equivalents 0.1980
_diffrn_reflns_av_unetI/netI 0.1437
_diffrn_reflns_Laue_measured_fraction_full 0.722
_diffrn_reflns_Laue_measured_fraction_max 0.722
_diffrn_reflns_limit_h_max 16
_diffrn_reflns_limit_h_min -16
_diffrn_reflns_limit_k_max 7
_diffrn_reflns_limit_k_min -7
_diffrn_reflns_limit_l_max 15
_diffrn_reflns_limit_l_min -15
_diffrn_reflns_number 10666
_diffrn_reflns_point_group_measured_fraction_full 0.722
_diffrn_reflns_point_group_measured_fraction_max 0.722
_diffrn_reflns_theta_full 0.718
_diffrn_reflns_theta_max 0.718
_diffrn_reflns_theta_min 0.088
_diffrn_source 'electron microscope FEG'
_exptl_absorpt_coefficient_mu 0.000
_exptl_absorpt_correction_T_max 0.0
_exptl_absorpt_correction_T_min 0.0
_exptl_absorpt_correction_type none
_exptl_crystal_colour black
_exptl_crystal_density_diffrn 2.656
_exptl_crystal_description 'flat sheets'
_exptl_crystal_F_000 586
_exptl_crystal_size_max 0.050
_exptl_crystal_size_mid 0.010
_exptl_crystal_size_min 0.001
_refine_diff_density_max 0.256
_refine_diff_density_min -0.314
_refine_diff_density_rms 0.076
_refine_ls_extinction_method none
_refine_ls_goodness_of_fit_ref 2.230
_refine_ls_hydrogen_treatment mixed
_refine_ls_matrix_type full
_refine_ls_number_parameters 395
_refine_ls_number_reflns 2033
_refine_ls_number_restraints 782
_refine_ls_restrained_S_all 1.866
_refine_ls_R_factor_all 0.2391
_refine_ls_R_factor_gt 0.1940
_refine_ls_shift/su_max 0.000
_refine_ls_shift/su_mean 0.000
_refine_ls_structure_factor_coef Fsqd
_refine_ls_weighting_details 'w=1/[\s^2^(Fo^2^)+(0.1000P)^2^] where P=(Fo^2^+2Fc^2^)/3'
_refine_ls_weighting_scheme calc
_refine_ls_wR_factor_gt 0.4195
_refine_ls_wR_factor_ref 0.4314
_reflns_Friedel_coverage 0.000
_reflns_number_gt 1333
_reflns_number_total 2033
_reflns_threshold_expression 'I > 2\s(I)'
_cod_data_source_file am1c14453_si_003.cif
_cod_data_source_block BiHHTP_NH3
_cod_original_cell_volume 2682(8)
_cod_original_sg_symbol_H-M 'P 21/c'
_cod_database_code 4519202
_shelx_shelxl_version_number 2018/3
_shelx_space_group_comment
;
The symmetry employed for this shelxl refinement is uniquely defined
by the following loop, which should always be used as a source of
symmetry information in preference to the above space-group names.
They are only intended as comments.
;

loop_
_space_group_symop_operation_xyz
'x, y, z'
'-x, y+1/2, -z+1/2'
'-x, -y, -z'
'x, -y-1/2, z-1/2'

loop_
_atom_site_label
_atom_site_type_symbol
_atom_site_fract_x
_atom_site_fract_y
_atom_site_fract_z
_atom_site_U_iso_or_equiv
_atom_site_adp_type
_atom_site_occupancy
_atom_site_site_symmetry_order
_atom_site_calc_flag
_atom_site_refinement_flags_posn
_atom_site_refinement_flags_adp
_atom_site_refinement_flags_occupancy
_atom_site_disorder_assembly
_atom_site_disorder_group
C1 C 0.8557(9) 0.5441(19) 0.5940(8) 0.046(7) Uani 1 1 d G U . . .
H1 H 0.871875 0.589019 0.556722 0.055 Uiso 1 1 calc R U . . .
C2 C 0.8965(8) 0.5913(17) 0.6540(10) 0.051(7) Uani 1 1 d G U . . .
C3 C 0.8724(9) 0.5242(19) 0.7098(8) 0.043(7) Uani 1 1 d G U . . .
C4 C 0.8075(9) 0.4097(19) 0.7056(8) 0.045(6) Uani 1 1 d G U . . .
H4 H 0.791345 0.364753 0.742951 0.054 Uiso 1 1 calc R U . . .
C5 C 0.7667(7) 0.3624(17) 0.6456(9) 0.043(6) Uani 1 1 d DG U . . .
C6 C 0.7908(8) 0.4296(19) 0.5898(8) 0.038(6) Uani 1 1 d DG U . . .
C7 C 0.7480(10) 0.388(2) 0.5299(7) 0.047(6) Uani 1 1 d DG U . . .
C8 C 0.7749(8) 0.4472(19) 0.4739(10) 0.056(7) Uani 1 1 d G U . . .
H8 H 0.822500 0.511786 0.476401 0.067 Uiso 1 1 calc R U . . .
C9 C 0.7305(11) 0.410(2) 0.4142(7) 0.049(7) Uani 1 1 d DG U . . .
C10 C 0.6593(10) 0.313(2) 0.4105(7) 0.046(7) Uani 1 1 d G U . . .
C11 C 0.6324(8) 0.2541(19) 0.4665(9) 0.052(7) Uani 1 1 d G U . . .
H11 H 0.584808 0.189481 0.463987 0.062 Uiso 1 1 calc R U . . .
C12 C 0.6768(10) 0.292(2) 0.5262(7) 0.047(6) Uani 1 1 d DG U . . .
C13 C 0.6531(9) 0.2268(19) 0.5826(8) 0.047(6) Uani 1 1 d DG U . . .
C14 C 0.5836(8) 0.1250(19) 0.5789(8) 0.042(6) Uani 1 1 d G U . . .
H14 H 0.554067 0.099000 0.538975 0.051 Uiso 1 1 calc R U . . .
C15 C 0.5583(7) 0.0619(17) 0.6349(10) 0.045(7) Uani 1 1 d G U . . .
C16 C 0.6024(9) 0.1007(18) 0.6946(8) 0.038(6) Uani 1 1 d G U . . .
C17 C 0.6719(8) 0.2026(18) 0.6983(8) 0.044(7) Uani 1 1 d G U . . .
H17 H 0.701485 0.228519 0.738290 0.053 Uiso 1 1 calc R U . . .
C18 C 0.6973(7) 0.2656(17) 0.6424(9) 0.040(6) Uani 1 1 d DG U . . .
C19 C 0.3188(9) 0.2070(19) 0.7854(8) 0.052(7) Uani 1 1 d G U . . .
H19 H 0.286932 0.243450 0.747738 0.062 Uiso 1 1 calc R U . . .
C20 C 0.3836(10) 0.095(2) 0.7823(8) 0.045(7) Uani 1 1 d G U . . .
C21 C 0.4312(8) 0.0409(17) 0.8386(10) 0.043(6) Uani 1 1 d G U . . .
C22 C 0.4141(8) 0.0982(19) 0.8981(8) 0.044(7) Uani 1 1 d G U . . .
H22 H 0.445970 0.061795 0.935791 0.053 Uiso 1 1 calc R U . . .
C23 C 0.3493(9) 0.2099(19) 0.9012(8) 0.041(6) Uani 1 1 d DG U . . .
C24 C 0.3017(7) 0.2644(17) 0.8449(9) 0.043(6) Uani 1 1 d DG U . . .
C25 C 0.2356(7) 0.3687(17) 0.8472(9) 0.045(6) Uani 1 1 d DG U . . .
C26 C 0.1899(9) 0.4333(19) 0.7917(7) 0.046(7) Uani 1 1 d G U . . .
H26 H 0.203655 0.405275 0.751407 0.056 Uiso 1 1 calc R U . . .
C27 C 0.1236(8) 0.5399(18) 0.7963(8) 0.041(7) Uani 1 1 d G U . . .
C28 C 0.1031(7) 0.5819(16) 0.8565(9) 0.040(7) Uani 1 1 d G U . . .
C29 C 0.1488(9) 0.5173(19) 0.9120(8) 0.044(7) Uani 1 1 d G U . . .
H29 H 0.135092 0.545342 0.952288 0.053 Uiso 1 1 calc R U . . .
C30 C 0.2151(8) 0.4107(18) 0.9074(8) 0.041(6) Uani 1 1 d DG U . . .
C31 C 0.2657(8) 0.373(2) 0.9638(7) 0.044(6) Uani 1 1 d DG U . . .
C32 C 0.2465(8) 0.4279(18) 1.0230(9) 0.049(7) Uani 1 1 d G U . . .
H32 H 0.202597 0.501408 1.024700 0.059 Uiso 1 1 calc R U . . .
C33 C 0.2929(10) 0.373(2) 1.0798(7) 0.046(6) Uani 1 1 d G U . . .
C34 C 0.3586(9) 0.263(2) 1.0773(7) 0.044(6) Uani 1 1 d G U . . .
C35 C 0.3778(7) 0.2082(17) 1.0181(9) 0.045(6) Uani 1 1 d G U . . .
H35 H 0.421724 0.134654 1.016441 0.054 Uiso 1 1 calc R U . . .
C36 C 0.3314(9) 0.264(2) 0.9614(7) 0.036(5) Uani 1 1 d DG U . . .
O1 O 0.9112(13) 0.546(3) 0.766(2) 0.056(7) Uani 1 1 d . U . . .
O2 O 0.9502(13) 0.682(3) 0.660(2) 0.056(8) Uani 1 1 d . U . . .
O3 O 0.7520(18) 0.463(4) 0.361(3) 0.080(9) Uani 1 1 d D U . . .
H28 H 0.76(4) 0.372(13) 0.330(12) 0.5(5) Uiso 1 1 d D . . . .
O4 O 0.6197(16) 0.284(4) 0.351(2) 0.071(8) Uani 1 1 d . U . . .
O5 O 0.5014(12) -0.029(3) 0.6383(19) 0.048(6) Uani 1 1 d . U . . .
O6 O 0.5798(13) 0.049(3) 0.750(2) 0.054(7) Uani 1 1 d . U . . .
O7 O 0.4846(13) -0.055(3) 0.831(2) 0.053(6) Uani 1 1 d . U . . .
O8 O 0.3950(14) 0.042(3) 0.728(2) 0.049(6) Uani 1 1 d . U . . .
O9 O 0.0848(12) 0.598(3) 0.741(2) 0.048(7) Uani 1 1 d . U . . .
O10 O 0.0415(13) 0.662(3) 0.856(2) 0.057(9) Uani 1 1 d . U . . .
O11 O 0.2775(16) 0.425(3) 1.132(2) 0.058(7) Uani 1 1 d D U . . .
H1B H 0.325(9) 0.46(2) 1.161(9) 0.087 Uiso 1 1 d D U . . .
O12 O 0.3943(16) 0.202(3) 1.134(2) 0.065(8) Uani 1 1 d . U . . .
O13 O 0.895(3) 0.839(6) 0.852(3) 0.17(2) Uani 1 1 d . U . . .
Bi1 Bi 0.9887(2) 0.7528(6) 0.7649(4) 0.060(3) Uani 1 1 d . U . . .
Bi2 Bi 0.4885(2) -0.1326(6) 0.7287(4) 0.068(3) Uani 1 1 d . U . . .

loop_
_atom_site_aniso_label
_atom_site_aniso_U_11
_atom_site_aniso_U_22
_atom_site_aniso_U_33
_atom_site_aniso_U_23
_atom_site_aniso_U_13
_atom_site_aniso_U_12
C1 0.014(10) 0.051(14) 0.074(17) 0.002(13) 0.013(10) -0.007(8)
C2 0.023(12) 0.052(14) 0.078(17) 0.000(12) 0.008(9) -0.017(9)
C3 0.017(11) 0.040(13) 0.073(17) -0.006(12) 0.011(9) 0.001(8)
C4 0.027(11) 0.043(14) 0.066(15) -0.007(13) 0.016(10) -0.005(9)
C5 0.021(10) 0.046(13) 0.065(14) -0.002(11) 0.012(9) -0.002(8)
C6 0.016(10) 0.033(12) 0.069(14) -0.004(11) 0.014(8) -0.001(8)
C7 0.038(11) 0.032(14) 0.069(14) 0.000(12) 0.006(9) -0.007(9)
C8 0.044(14) 0.051(16) 0.072(15) 0.001(13) 0.012(10) -0.010(12)
C9 0.047(12) 0.032(14) 0.071(15) 0.004(14) 0.013(11) -0.009(10)
C10 0.038(12) 0.035(14) 0.066(15) -0.008(13) 0.014(10) -0.003(9)
C11 0.028(12) 0.059(17) 0.069(14) 0.001(13) 0.010(9) -0.006(11)
C12 0.026(11) 0.047(14) 0.069(14) 0.000(11) 0.009(8) -0.002(9)
C13 0.023(11) 0.049(14) 0.069(14) 0.000(11) 0.007(8) -0.004(9)
C14 0.019(10) 0.044(13) 0.065(17) -0.011(12) 0.010(10) 0.004(8)
C15 0.019(11) 0.044(13) 0.072(16) 0.000(12) 0.011(9) 0.007(8)
C16 0.013(10) 0.035(13) 0.068(16) 0.006(11) 0.012(9) 0.012(8)
C17 0.015(10) 0.048(14) 0.071(16) 0.010(12) 0.010(10) 0.006(8)
C18 0.019(10) 0.036(13) 0.067(14) 0.004(11) 0.008(8) 0.004(8)
C19 0.032(12) 0.058(15) 0.070(15) 0.011(14) 0.021(12) 0.004(9)
C20 0.029(12) 0.042(15) 0.066(16) 0.004(13) 0.016(11) -0.005(9)
C21 0.026(12) 0.035(13) 0.069(16) -0.001(12) 0.009(10) -0.010(8)
C22 0.016(11) 0.047(14) 0.068(16) 0.000(13) 0.002(11) 0.005(8)
C23 0.008(10) 0.043(13) 0.071(13) 0.004(12) 0.007(9) -0.001(8)
C24 0.012(10) 0.048(14) 0.068(13) 0.002(12) 0.006(10) -0.002(8)
C25 0.014(10) 0.057(14) 0.065(14) 0.006(12) 0.006(10) 0.004(8)
C26 0.023(11) 0.053(15) 0.062(15) -0.006(14) 0.001(11) 0.008(9)
C27 0.022(12) 0.030(13) 0.069(17) -0.009(12) -0.001(10) -0.002(8)
C28 0.017(10) 0.033(13) 0.069(17) -0.003(12) 0.003(10) -0.003(8)
C29 0.020(11) 0.044(14) 0.072(17) 0.013(13) 0.018(10) 0.009(9)
C30 0.011(10) 0.044(14) 0.068(13) 0.005(12) 0.006(9) 0.004(8)
C31 0.019(10) 0.041(13) 0.069(13) -0.004(12) 0.000(9) 0.004(8)
C32 0.029(13) 0.046(16) 0.074(14) -0.006(13) 0.009(10) 0.002(10)
C33 0.023(12) 0.040(14) 0.072(15) -0.023(13) -0.004(11) -0.011(8)
C34 0.021(12) 0.034(14) 0.075(14) -0.007(13) 0.002(11) -0.012(8)
C35 0.023(12) 0.038(14) 0.073(14) 0.001(12) 0.002(10) 0.001(9)
C36 0.011(10) 0.027(12) 0.072(13) 0.007(11) 0.011(9) -0.004(8)
O1 0.032(12) 0.058(14) 0.076(17) -0.001(13) 0.000(10) -0.003(10)
O2 0.019(10) 0.058(14) 0.09(2) 0.006(13) 0.003(11) -0.019(8)
O3 0.073(18) 0.09(2) 0.078(18) 0.019(18) 0.019(15) -0.021(15)
O4 0.054(14) 0.088(19) 0.070(16) -0.020(17) 0.008(12) -0.013(13)
O5 0.020(10) 0.047(12) 0.081(18) -0.007(12) 0.014(9) 0.000(7)
O6 0.037(10) 0.057(14) 0.072(16) 0.003(13) 0.021(10) -0.007(10)
O7 0.033(11) 0.055(13) 0.073(18) 0.006(12) 0.014(10) 0.005(8)
O8 0.041(11) 0.043(13) 0.064(16) 0.006(13) 0.019(10) -0.001(10)
O9 0.024(11) 0.047(14) 0.071(18) -0.001(13) 0.003(11) 0.007(9)
O10 0.033(11) 0.072(15) 0.07(3) 0.005(16) 0.007(12) 0.023(9)
O11 0.064(16) 0.034(14) 0.075(16) -0.018(15) 0.003(14) 0.009(11)
O12 0.067(16) 0.045(15) 0.079(16) -0.006(15) -0.007(14) 0.006(11)
O13 0.14(3) 0.20(4) 0.17(4) -0.08(3) 0.02(3) 0.12(3)
Bi1 0.038(3) 0.039(3) 0.103(10) -0.005(3) 0.007(3) 0.0030(19)
Bi2 0.026(3) 0.033(3) 0.151(11) 0.006(3) 0.029(3) 0.0001(18)

loop_
_atom_type_symbol
_atom_type_description
_atom_type_scat_dispersion_real
_atom_type_scat_dispersion_imag
_atom_type_scat_source
C C 0.0000 0.0000 'International Tables Vol C Tables 4.2.6.8 and 6.1.1.4'
O O 0.0000 0.0000 'International Tables Vol C Tables 4.2.6.8 and 6.1.1.4'
Bi Bi 0.0000 0.0000 'International Tables Vol C Tables 4.2.6.8 and 6.1.1.4'
H H 0.0000 0.0000 'International Tables Vol C Tables 4.2.6.8 and 6.1.1.4'

loop_
_geom_angle_atom_site_label_1
_geom_angle_atom_site_label_2
_geom_angle_atom_site_label_3
_geom_angle
_geom_angle_site_symmetry_1
_geom_angle_site_symmetry_3
_geom_angle_publ_flag
C2 C1 C6 120.0 . . ?
O2 C2 C3 117(2) . . ?
O2 C2 C1 123(2) . . ?
C3 C2 C1 120.0 . . ?
O1 C3 C2 124.3(19) . . ?
O1 C3 C4 115.3(19) . . ?
C2 C3 C4 120.0 . . ?
C3 C4 C5 120.0 . . ?
C18 C5 C6 120.3(14) . . ?
C18 C5 C4 119.3(14) . . ?
C6 C5 C4 120.0 . . ?
C7 C6 C5 120.2(14) . . ?
C7 C6 C1 119.8(14) . . ?
C5 C6 C1 120.0 . . ?
C6 C7 C8 120.3(15) . . ?
C6 C7 C12 119.7(15) . . ?
C8 C7 C12 120.0 . . ?
C7 C8 C9 120.0 . . ?
O3 C9 C10 117(2) . . ?
O3 C9 C8 123(2) . . ?
C10 C9 C8 120.0 . . ?
O4 C10 C11 124(2) . . ?
O4 C10 C9 116(2) . . ?
C11 C10 C9 120.0 . . ?
C12 C11 C10 120.0 . . ?
C11 C12 C7 120.0 . . ?
C11 C12 C13 120.8(14) . . ?
C7 C12 C13 119.1(14) . . ?
C14 C13 C18 120.0 . . ?
C14 C13 C12 119.3(13) . . ?
C18 C13 C12 120.7(13) . . ?
C13 C14 C15 120.0 . . ?
O5 C15 C16 113(2) . . ?
O5 C15 C14 127(2) . . ?
C16 C15 C14 120.0 . . ?
O6 C16 C15 123.1(18) . . ?
O6 C16 C17 116.9(18) . . ?
C15 C16 C17 120.0 . . ?
C18 C17 C16 120.0 . . ?
C5 C18 C17 120.2(14) . . ?
C5 C18 C13 119.7(14) . . ?
C17 C18 C13 120.0 . . ?
C20 C19 C24 120.0 . . ?
O8 C20 C19 118.0(19) . . ?
O8 C20 C21 122(2) . . ?
C19 C20 C21 120.0 . . ?
O7 C21 C22 125(2) . . ?
O7 C21 C20 115(2) . . ?
C22 C21 C20 120.0 . . ?
C23 C22 C21 120.0 . . ?
C22 C23 C24 120.0 . . ?
C22 C23 C36 119.5(13) . . ?
C24 C23 C36 120.5(13) . . ?
C25 C24 C23 120.8(14) . . ?
C25 C24 C19 119.2(14) . . ?
C23 C24 C19 120.0 . . ?
C24 C25 C26 122.0(13) . . ?
C24 C25 C30 118.0(13) . . ?
C26 C25 C30 120.0 . . ?
C27 C26 C25 120.0 . . ?
O9 C27 C28 124.1(18) . . ?
O9 C27 C26 115.9(18) . . ?
C28 C27 C26 120.0 . . ?
O10 C28 C27 115(2) . . ?
O10 C28 C29 124(2) . . ?
C27 C28 C29 120.0 . . ?
C28 C29 C30 120.0 . . ?
C31 C30 C29 117.0(13) . . ?
C31 C30 C25 122.2(13) . . ?
C29 C30 C25 120.0 . . ?
C30 C31 C32 120.9(13) . . ?
C30 C31 C36 118.7(13) . . ?
C32 C31 C36 120.0 . . ?
C31 C32 C33 120.0 . . ?
O11 C33 C32 120(2) . . ?
O11 C33 C34 120(2) . . ?
C32 C33 C34 120.0 . . ?
O12 C34 C33 116(2) . . ?
O12 C34 C35 124(2) . . ?
C33 C34 C35 120.0 . . ?
C34 C35 C36 120.0 . . ?
C35 C36 C31 120.0 . . ?
C35 C36 C23 121.1(13) . . ?
C31 C36 C23 118.9(13) . . ?
C3 O1 Bi1 109(2) . . ?
C2 O2 Bi1 112(3) . . ?
C10 O4 Bi2 153(3) . 3_656 ?
C15 O5 Bi2 118(2) . . ?
C16 O6 Bi2 107(2) . . ?
C21 O7 Bi2 115(3) . . ?
C20 O8 Bi2 115(3) . . ?
C27 O9 Bi1 106(2) . 1_455 ?
C28 O10 Bi1 116(3) . 1_455 ?
O1 Bi1 O9 92.3(10) . 1_655 ?
O1 Bi1 O10 84.3(14) . 1_655 ?
O9 Bi1 O10 78.0(14) 1_655 1_655 ?
O1 Bi1 O2 74.4(15) . . ?
O9 Bi1 O2 75.4(12) 1_655 . ?
O10 Bi1 O2 145.0(11) 1_655 . ?
O1 Bi1 O13 76.5(16) . . ?
O9 Bi1 O13 147.4(17) 1_655 . ?
O10 Bi1 O13 70.6(15) 1_655 . ?
O2 Bi1 O13 128.3(13) . . ?
O8 Bi2 O6 93.6(10) . . ?
O8 Bi2 O5 84.9(13) . . ?
O6 Bi2 O5 76.7(14) . . ?
O8 Bi2 O7 72.6(14) . . ?
O6 Bi2 O7 73.8(13) . . ?
O5 Bi2 O7 141.2(11) . . ?
O8 Bi2 O4 81.6(12) . 3_656 ?
O6 Bi2 O4 151.5(16) . 3_656 ?
O5 Bi2 O4 74.9(12) . 3_656 ?
O7 Bi2 O4 129.8(11) . 3_656 ?

loop_
_geom_bond_atom_site_label_1
_geom_bond_atom_site_label_2
_geom_bond_distance
_geom_bond_site_symmetry_2
_geom_bond_publ_flag
C1 C2 1.3900 . ?
C1 C6 1.3900 . ?
C2 O2 1.13(2) . ?
C2 C3 1.3900 . ?
C3 O1 1.28(4) . ?
C3 C4 1.3900 . ?
C4 C5 1.3900 . ?
C5 C18 1.367(9) . ?
C5 C6 1.3900 . ?
C6 C7 1.389(10) . ?
C7 C8 1.3900 . ?
C7 C12 1.3900 . ?
C8 C9 1.3900 . ?
C9 O3 1.29(5) . ?
C9 C10 1.3900 . ?
C10 O4 1.34(5) . ?
C10 C11 1.3900 . ?
C11 C12 1.3900 . ?
C12 C13 1.393(10) . ?
C13 C14 1.3900 . ?
C13 C18 1.3900 . ?
C14 C15 1.3900 . ?
C15 O5 1.19(2) . ?
C15 C16 1.3900 . ?
C16 O6 1.34(4) . ?
C16 C17 1.3900 . ?
C17 C18 1.3900 . ?
C19 C20 1.3900 . ?
C19 C24 1.3900 . ?
C20 O8 1.24(4) . ?
C20 C21 1.3900 . ?
C21 O7 1.19(2) . ?
C21 C22 1.3900 . ?
C22 C23 1.3900 . ?
C23 C24 1.3900 . ?
C23 C36 1.398(10) . ?
C24 C25 1.368(9) . ?
C25 C26 1.3900 . ?
C25 C30 1.3900 . ?
C26 C27 1.3900 . ?
C27 O9 1.32(4) . ?
C27 C28 1.3900 . ?
C28 O10 1.19(2) . ?
C28 C29 1.3900 . ?
C29 C30 1.3900 . ?
C30 C31 1.380(10) . ?
C31 C32 1.3900 . ?
C31 C36 1.3900 . ?
C32 C33 1.3900 . ?
C33 O11 1.24(4) . ?
C33 C34 1.3900 . ?
C34 O12 1.34(4) . ?
C34 C35 1.3900 . ?
C35 C36 1.3900 . ?
O1 Bi1 2.07(2) . ?
O2 Bi1 2.27(4) . ?
O4 Bi2 2.56(4) 3_656 ?
O5 Bi2 2.10(4) . ?
O6 Bi2 2.08(2) . ?
O7 Bi2 2.24(4) . ?
O8 Bi2 2.06(2) . ?
O9 Bi1 2.11(2) 1_455 ?
O10 Bi1 2.10(4) 1_455 ?
O13 Bi1 2.65(5) . ?
